data_4038524
loop_
_publ_author_name
'Xiong, Cheng'
'Cheng, Kunpeng'
'Wang, Jiahua'
'Yang, Fulai'
'Lu, Jinrong'
'Zhou, Qingfa'

_publ_section_title
;
 Iodine-Catalyzed Aerobic Oxidation of Spirovinylcyclopropyl Oxindoles to
 Form Spiro-1,2-dioxolanes Diastereoselectively.
;
_journal_name_full 'The Journal of organic chemistry'
_journal_paper_doi 10.1021/acs.joc.0c00652
_journal_year 2020
_chemical_formula_sum 'C19 H17 N O3'
_chemical_formula_weight 307.33
_space_group_crystal_system orthorhombic
_space_group_IT_number 19
_space_group_name_Hall 'P 2ac 2ab'
_space_group_name_H-M_alt 'P 21 21 21'
_atom_sites_solution_hydrogens geom
_audit_creation_method SHELXL-2014/7
_cell_angle_alpha 90
_cell_angle_beta 90
_cell_angle_gamma 90
_cell_formula_units_Z 4
_cell_length_a 5.4100(11)
_cell_length_b 12.802(3)
_cell_length_c 22.803(5)
_cell_measurement_reflns_used 25
_cell_measurement_temperature 293(2)
_cell_measurement_theta_max 11
_cell_measurement_theta_min 7
_cell_volume 1579.3(6)
_computing_structure_refinement 'SHELXL-2014/7 (Sheldrick, 2014)'
_diffrn_ambient_temperature 293(2)
_diffrn_measured_fraction_theta_full 0.847
_diffrn_measured_fraction_theta_max 0.829
_diffrn_measurement_device_type 'Nonius CAD4'
_diffrn_measurement_method \w/2\q
_diffrn_radiation_type MoK\a
_diffrn_radiation_wavelength 0.71073
_diffrn_reflns_av_R_equivalents 0.0805
_diffrn_reflns_av_unetI/netI 0.2910
_diffrn_reflns_Laue_measured_fraction_full 0.847
_diffrn_reflns_Laue_measured_fraction_max 0.829
_diffrn_reflns_limit_h_max 6
_diffrn_reflns_limit_h_min 0
_diffrn_reflns_limit_k_max 15
_diffrn_reflns_limit_k_min 0
_diffrn_reflns_limit_l_max 27
_diffrn_reflns_limit_l_min -27
_diffrn_reflns_number 2132
_diffrn_reflns_point_group_measured_fraction_full 0.661
_diffrn_reflns_point_group_measured_fraction_max 0.644
_diffrn_reflns_theta_full 25.242
_diffrn_reflns_theta_max 25.511
_diffrn_reflns_theta_min 1.786
_exptl_absorpt_coefficient_mu 0.088
_exptl_crystal_density_diffrn 1.293
_exptl_crystal_description Block/needle/plate
_exptl_crystal_F_000 648
_exptl_crystal_size_max 0.200
_exptl_crystal_size_mid 0.100
_exptl_crystal_size_min 0.100
_refine_diff_density_max 0.413
_refine_diff_density_min -0.366
_refine_diff_density_rms 0.070
_refine_ls_abs_structure_details
;
 Flack x determined using 98 quotients [(I+)-(I-)]/[(I+)+(I-)]
 (Parsons, Flack and Wagner, Acta Cryst. B69 (2013) 249-259).
;
_refine_ls_abs_structure_Flack -4.0(10)
_refine_ls_extinction_method none
_refine_ls_goodness_of_fit_ref 1.012
_refine_ls_hydrogen_treatment constr
_refine_ls_matrix_type full
_refine_ls_number_parameters 190
_refine_ls_number_reflns 1907
_refine_ls_number_restraints 0
_refine_ls_restrained_S_all 1.012
_refine_ls_R_factor_all 0.3239
_refine_ls_R_factor_gt 0.0885
_refine_ls_shift/su_max 0.000
_refine_ls_shift/su_mean 0.000
_refine_ls_structure_factor_coef Fsqd
_refine_ls_weighting_details 'w=1/[\s^2^(Fo^2^)+(0.0700P)^2^] where P=(Fo^2^+2Fc^2^)/3'
_refine_ls_weighting_scheme calc
_refine_ls_wR_factor_gt 0.1791
_refine_ls_wR_factor_ref 0.2670
_reflns_Friedel_coverage 0.316
_reflns_Friedel_fraction_full 0.392
_reflns_Friedel_fraction_max 0.378
_reflns_number_gt 535
_reflns_number_total 1907
_reflns_threshold_expression 'I > 2\s(I)'
_cod_data_source_file jo0c00652_si_002.cif
_cod_data_source_block Q
_cod_database_code 4038524
_shelx_shelxl_version_number 2014/7
_shelx_space_group_comment
;
The symmetry employed for this shelxl refinement is uniquely defined
by the following loop, which should always be used as a source of
symmetry information in preference to the above space-group names.
They are only intended as comments.
;
_shelx_estimated_absorpt_t_min 0.983
_shelx_estimated_absorpt_t_max 0.991

loop_
_space_group_symop_operation_xyz
'x, y, z'
'-x+1/2, -y, z+1/2'
'-x, y+1/2, -z+1/2'
'x+1/2, -y+1/2, -z'

loop_
_atom_site_label
_atom_site_type_symbol
_atom_site_fract_x
_atom_site_fract_y
_atom_site_fract_z
_atom_site_U_iso_or_equiv
_atom_site_adp_type
_atom_site_occupancy
_atom_site_site_symmetry_order
_atom_site_calc_flag
_atom_site_refinement_flags_posn
_atom_site_refinement_flags_adp
_atom_site_refinement_flags_occupancy
_atom_site_disorder_assembly
_atom_site_disorder_group
N N 0.479(3) 0.4504(11) 0.1798(7) 0.054(4) Uani 1 1 d . . . . .
O1 O 0.224(3) 0.3857(11) 0.1087(6) 0.080(5) Uani 1 1 d . . . . .
C1 C 0.668(4) 0.4176(14) 0.2154(9) 0.052(5) Uani 1 1 d . . . . .
O2 O 0.530(3) 0.1077(10) 0.1273(5) 0.076 Uani 1 1 d . . . . .
C2 C 0.798(4) 0.4669(14) 0.2573(9) 0.059(6) Uani 1 1 d . . . . .
H2A H 0.7572 0.5350 0.2676 0.070 Uiso 1 1 calc R U . . .
O3 O 0.418(3) 0.1906(9) 0.1622(5) 0.075(4) Uani 1 1 d . . . . .
C3 C 0.996(5) 0.4156(19) 0.2858(8) 0.080(7) Uani 1 1 d . . . . .
H3A H 1.0839 0.4501 0.3151 0.097 Uiso 1 1 calc R U . . .
C4 C 1.062(4) 0.3139(19) 0.2704(9) 0.079(7) Uani 1 1 d . . . . .
H4A H 1.1933 0.2798 0.2885 0.095 Uiso 1 1 calc R U . . .
C5 C 0.925(4) 0.2659(15) 0.2274(9) 0.066(7) Uani 1 1 d . . . . .
H5A H 0.9629 0.1974 0.2172 0.080 Uiso 1 1 calc R U . . .
C6 C 0.736(4) 0.3143(14) 0.1992(8) 0.039(4) Uani 1 1 d . . . . .
C7 C 0.566(4) 0.2830(13) 0.1512(9) 0.057(5) Uani 1 1 d . . . . .
C8 C 0.392(4) 0.3765(17) 0.1437(9) 0.066(6) Uani 1 1 d . . . . .
C9 C 0.703(4) 0.2582(11) 0.0923(7) 0.060(6) Uani 1 1 d . . . . .
H9A H 0.6008 0.2745 0.0586 0.072 Uiso 1 1 calc R U . . .
H9B H 0.8572 0.2968 0.0895 0.072 Uiso 1 1 calc R U . . .
C10 C 0.751(4) 0.1407(13) 0.0970(8) 0.077(7) Uani 1 1 d . . . . .
H10A H 0.8986 0.1263 0.1204 0.092 Uiso 1 1 calc R U . . .
C11 C 0.763(4) 0.0878(13) 0.0398(8) 0.073 Uani 1 1 d . . . . .
H11A H 0.6366 0.0923 0.0124 0.088 Uiso 1 1 calc R U . . .
C12 C 0.968(4) 0.0330(13) 0.0300(8) 0.079 Uani 1 1 d . . . . .
H12A H 1.0912 0.0301 0.0584 0.094 Uiso 1 1 calc R U . . .
H12B H 0.9880 -0.0024 -0.0053 0.094 Uiso 1 1 calc R U . . .
C13 C 0.381(4) 0.5574(13) 0.1784(8) 0.070(6) Uani 1 1 d . . . . .
H13A H 0.3802 0.5862 0.2178 0.084 Uiso 1 1 calc R U . . .
H13B H 0.2121 0.5564 0.1641 0.084 Uiso 1 1 calc R U . . .
C14 C 0.540(4) 0.6264(15) 0.1383(8) 0.057(5) Uani 1 1 d . . . . .
C15 C 0.736(4) 0.5925(15) 0.1075(8) 0.065(6) Uani 1 1 d . . . . .
H15A H 0.7874 0.5237 0.1117 0.078 Uiso 1 1 calc R U . . .
C16 C 0.860(4) 0.6573(19) 0.0701(9) 0.071(6) Uani 1 1 d . . . . .
H16A H 0.9976 0.6325 0.0500 0.085 Uiso 1 1 calc R U . . .
C17 C 0.784(5) 0.7594(18) 0.0617(9) 0.083(8) Uani 1 1 d . . . . .
H17A H 0.8700 0.8036 0.0366 0.100 Uiso 1 1 calc R U . . .
C18 C 0.577(5) 0.7943(17) 0.0915(9) 0.078(7) Uani 1 1 d . . . . .
H18A H 0.5253 0.8630 0.0865 0.094 Uiso 1 1 calc R U . . .
C19 C 0.445(4) 0.7293(14) 0.1286(8) 0.070(7) Uani 1 1 d . . . . .
H19B H 0.3001 0.7517 0.1466 0.084 Uiso 1 1 calc R U . . .

loop_
_atom_site_aniso_label
_atom_site_aniso_U_11
_atom_site_aniso_U_22
_atom_site_aniso_U_33
_atom_site_aniso_U_23
_atom_site_aniso_U_13
_atom_site_aniso_U_12
N 0.061(13) 0.034(9) 0.066(12) 0.001(9) -0.012(10) 0.003(10)
O1 0.094(12) 0.069(10) 0.078(11) 0.006(9) -0.027(10) -0.015(10)
C1 0.058(16) 0.040(13) 0.058(14) 0.006(11) 0.020(13) -0.008(12)
O2 0.076 0.076 0.076 0.000 0.000 0.000
C2 0.068(17) 0.046(12) 0.061(15) -0.001(12) 0.005(13) -0.010(14)
O3 0.093(11) 0.048(8) 0.082(9) -0.014(7) 0.036(8) -0.009(9)
C3 0.10(2) 0.090(18) 0.052(14) -0.009(13) -0.013(16) -0.018(16)
C4 0.074(18) 0.094(19) 0.069(15) 0.025(15) -0.004(15) 0.025(17)
C5 0.061(17) 0.075(16) 0.063(14) 0.014(13) 0.005(13) 0.000(14)
C6 0.035(12) 0.036(11) 0.047(12) 0.001(10) 0.010(11) 0.001(11)
C7 0.056(15) 0.034(12) 0.081(15) -0.002(10) 0.025(14) 0.001(12)
C8 0.09(2) 0.047(14) 0.062(17) 0.012(14) 0.012(14) 0.003(16)
C9 0.070(15) 0.044(12) 0.065(13) -0.006(11) 0.000(13) 0.010(12)
C10 0.098(18) 0.064(14) 0.068(15) -0.014(11) 0.042(14) 0.019(15)
C11 0.073 0.073 0.073 0.000 0.000 0.000
C12 0.079 0.079 0.079 0.000 0.000 0.000
C13 0.092(18) 0.054(14) 0.065(14) 0.006(11) -0.008(13) 0.006(14)
C14 0.066(16) 0.052(14) 0.052(13) 0.002(11) -0.007(13) -0.001(14)
C15 0.069(18) 0.055(14) 0.071(16) -0.005(12) 0.003(14) -0.024(14)
C16 0.053(15) 0.089(18) 0.072(16) -0.001(13) -0.011(13) 0.002(15)
C17 0.11(2) 0.075(19) 0.069(18) 0.031(14) -0.023(16) -0.035(18)
C18 0.09(2) 0.056(15) 0.086(18) 0.018(14) -0.004(15) -0.012(16)
C19 0.076(18) 0.054(13) 0.080(16) -0.012(12) -0.008(14) -0.007(14)

loop_
_atom_type_symbol
_atom_type_description
_atom_type_scat_dispersion_real
_atom_type_scat_dispersion_imag
_atom_type_scat_source
C C 0.0033 0.0016 'International Tables Vol C Tables 4.2.6.8 and 6.1.1.4'
H H 0.0000 0.0000 'International Tables Vol C Tables 4.2.6.8 and 6.1.1.4'
N N 0.0061 0.0033 'International Tables Vol C Tables 4.2.6.8 and 6.1.1.4'
O O 0.0106 0.0060 'International Tables Vol C Tables 4.2.6.8 and 6.1.1.4'

loop_
_geom_angle_atom_site_label_1
_geom_angle_atom_site_label_2
_geom_angle_atom_site_label_3
_geom_angle
_geom_angle_site_symmetry_1
_geom_angle_site_symmetry_3
_geom_angle_publ_flag
C8 N C1 114.2(18) . . ?
C8 N C13 121.2(17) . . ?
C1 N C13 124.6(17) . . ?
C2 C1 N 132(2) . . ?
C2 C1 C6 119(2) . . ?
N C1 C6 109(2) . . ?
C10 O2 O3 113.0(12) . . ?
C1 C2 C3 120(2) . . ?
C1 C2 H2A 119.9 . . ?
C3 C2 H2A 119.9 . . ?
C7 O3 O2 105.8(12) . . ?
C4 C3 C2 121(2) . . ?
C4 C3 H3A 119.7 . . ?
C2 C3 H3A 119.7 . . ?
C5 C4 C3 117(2) . . ?
C5 C4 H4A 121.3 . . ?
C3 C4 H4A 121.3 . . ?
C6 C5 C4 123(2) . . ?
C6 C5 H5A 118.6 . . ?
C4 C5 H5A 118.6 . . ?
C5 C6 C1 120(2) . . ?
C5 C6 C7 133.9(19) . . ?
C1 C6 C7 106.5(19) . . ?
O3 C7 C6 115.7(16) . . ?
O3 C7 C8 108.7(16) . . ?
C6 C7 C8 104.6(17) . . ?
O3 C7 C9 104.2(14) . . ?
C6 C7 C9 113.0(16) . . ?
C8 C7 C9 110.7(16) . . ?
O1 C8 N 127(2) . . ?
O1 C8 C7 127(2) . . ?
N C8 C7 105.5(19) . . ?
C10 C9 C7 102.6(14) . . ?
C10 C9 H9A 111.2 . . ?
C7 C9 H9A 111.2 . . ?
C10 C9 H9B 111.2 . . ?
C7 C9 H9B 111.2 . . ?
H9A C9 H9B 109.2 . . ?
O2 C10 C11 109.1(17) . . ?
O2 C10 C9 100.5(15) . . ?
C11 C10 C9 113.5(16) . . ?
O2 C10 H10A 111.1 . . ?
C11 C10 H10A 111.1 . . ?
C9 C10 H10A 111.1 . . ?
C12 C11 C10 115.6(19) . . ?
C12 C11 H11A 122.2 . . ?
C10 C11 H11A 122.2 . . ?
C11 C12 H12A 120.0 . . ?
C11 C12 H12B 120.0 . . ?
H12A C12 H12B 120.0 . . ?
N C13 C14 110.3(16) . . ?
N C13 H13A 109.6 . . ?
C14 C13 H13A 109.6 . . ?
N C13 H13B 109.6 . . ?
C14 C13 H13B 109.6 . . ?
H13A C13 H13B 108.1 . . ?
C15 C14 C19 120(2) . . ?
C15 C14 C13 124.6(19) . . ?
C19 C14 C13 115(2) . . ?
C14 C15 C16 121(2) . . ?
C14 C15 H15A 119.4 . . ?
C16 C15 H15A 119.4 . . ?
C15 C16 C17 121(2) . . ?
C15 C16 H16A 119.6 . . ?
C17 C16 H16A 119.6 . . ?
C16 C17 C18 119(2) . . ?
C16 C17 H17A 120.7 . . ?
C18 C17 H17A 120.7 . . ?
C17 C18 C19 122(2) . . ?
C17 C18 H18A 119.2 . . ?
C19 C18 H18A 119.2 . . ?
C18 C19 C14 118(2) . . ?
C18 C19 H19B 121.2 . . ?
C14 C19 H19B 121.2 . . ?

loop_
_geom_bond_atom_site_label_1
_geom_bond_atom_site_label_2
_geom_bond_distance
_geom_bond_site_symmetry_2
_geom_bond_publ_flag
N C8 1.34(2) . ?
N C1 1.37(2) . ?
N C13 1.469(19) . ?
O1 C8 1.22(2) . ?
C1 C2 1.34(2) . ?
C1 C6 1.42(2) . ?
O2 C10 1.44(2) . ?
O2 O3 1.459(15) . ?
C2 C3 1.42(3) . ?
C2 H2A 0.9300 . ?
O3 C7 1.447(19) . ?
C3 C4 1.39(2) . ?
C3 H3A 0.9300 . ?
C4 C5 1.37(2) . ?
C4 H4A 0.9300 . ?
C5 C6 1.36(2) . ?
C5 H5A 0.9300 . ?
C6 C7 1.49(2) . ?
C7 C8 1.53(2) . ?
C7 C9 1.57(2) . ?
C9 C10 1.530(19) . ?
C9 H9A 0.9700 . ?
C9 H9B 0.9700 . ?
C10 C11 1.47(2) . ?
C10 H10A 0.9800 . ?
C11 C12 1.33(2) . ?
C11 H11A 0.9300 . ?
C12 H12A 0.9300 . ?
C12 H12B 0.9300 . ?
C13 C14 1.53(2) . ?
C13 H13A 0.9700 . ?
C13 H13B 0.9700 . ?
C14 C15 1.34(2) . ?
C14 C19 1.43(2) . ?
C15 C16 1.37(2) . ?
C15 H15A 0.9300 . ?
C16 C17 1.38(2) . ?
C16 H16A 0.9300 . ?
C17 C18 1.38(3) . ?
C17 H17A 0.9300 . ?
C18 C19 1.38(2) . ?
C18 H18A 0.9300 . ?
C19 H19B 0.9300 . ?

loop_
_geom_torsion_atom_site_label_1
_geom_torsion_atom_site_label_2
_geom_torsion_atom_site_label_3
_geom_torsion_atom_site_label_4
_geom_torsion
_geom_torsion_site_symmetry_1
_geom_torsion_site_symmetry_2
_geom_torsion_site_symmetry_3
_geom_torsion_site_symmetry_4
_geom_torsion_publ_flag
C8 N C1 C2 -179(2) . . . . ?
C13 N C1 C2 4(3) . . . . ?
C8 N C1 C6 6(2) . . . . ?
C13 N C1 C6 -172.0(15) . . . . ?
N C1 C2 C3 -176.5(19) . . . . ?
C6 C1 C2 C3 -1(3) . . . . ?
C10 O2 O3 C7 3.5(18) . . . . ?
C1 C2 C3 C4 1(3) . . . . ?
C2 C3 C4 C5 -1(3) . . . . ?
C3 C4 C5 C6 2(3) . . . . ?
C4 C5 C6 C1 -2(3) . . . . ?
C4 C5 C6 C7 178.1(19) . . . . ?
C2 C1 C6 C5 2(3) . . . . ?
N C1 C6 C5 178.3(15) . . . . ?
C2 C1 C6 C7 -178.2(17) . . . . ?
N C1 C6 C7 -2(2) . . . . ?
O2 O3 C7 C6 -105.0(16) . . . . ?
O2 O3 C7 C8 137.7(15) . . . . ?
O2 O3 C7 C9 19.6(17) . . . . ?
C5 C6 C7 O3 58(3) . . . . ?
C1 C6 C7 O3 -121.4(16) . . . . ?
C5 C6 C7 C8 177.8(18) . . . . ?
C1 C6 C7 C8 -2(2) . . . . ?
C5 C6 C7 C9 -62(3) . . . . ?
C1 C6 C7 C9 118.6(15) . . . . ?
C1 N C8 O1 178.9(19) . . . . ?
C13 N C8 O1 -3(3) . . . . ?
C1 N C8 C7 -7(2) . . . . ?
C13 N C8 C7 171.1(15) . . . . ?
O3 C7 C8 O1 -57(3) . . . . ?
C6 C7 C8 O1 179.3(19) . . . . ?
C9 C7 C8 O1 57(3) . . . . ?
O3 C7 C8 N 129.3(17) . . . . ?
C6 C7 C8 N 5(2) . . . . ?
C9 C7 C8 N -116.8(17) . . . . ?
O3 C7 C9 C10 -34.8(19) . . . . ?
C6 C7 C9 C10 91.6(19) . . . . ?
C8 C7 C9 C10 -151.5(18) . . . . ?
O3 O2 C10 C11 -144.9(14) . . . . ?
O3 O2 C10 C9 -25.2(19) . . . . ?
C7 C9 C10 O2 35.2(19) . . . . ?
C7 C9 C10 C11 151.6(18) . . . . ?
O2 C10 C11 C12 -123.8(19) . . . . ?
C9 C10 C11 C12 125.0(19) . . . . ?
C8 N C13 C14 -94(2) . . . . ?
C1 N C13 C14 84(2) . . . . ?
N C13 C14 C15 2(3) . . . . ?
N C13 C14 C19 173.4(16) . . . . ?
C19 C14 C15 C16 5(3) . . . . ?
C13 C14 C15 C16 176.2(18) . . . . ?
C14 C15 C16 C17 -2(3) . . . . ?
C15 C16 C17 C18 -1(3) . . . . ?
C16 C17 C18 C19 -1(3) . . . . ?
C17 C18 C19 C14 4(3) . . . . ?
C15 C14 C19 C18 -7(3) . . . . ?
C13 C14 C19 C18 -178.3(16) . . . . ?
